data_7210177
loop_
_publ_author_name
'Chen, ChuJun'
'Wang, Ning'
'Long, Yi'
'Gao, JinYing'
'Xie, WeiPing'
'Ran, XingRui'
'Yue, ShanTang'

_publ_section_title
;
 Series of novel 3D microporous heterometallic 3d--4f coordination
 frameworks with (5,6)-connected topology: synthesis, crystal structure
 and magnetic properties
;
_journal_issue 23
_journal_name_full CrystEngComm
_journal_page_first 4611
_journal_paper_doi 10.1039/c3ce40346g
_journal_volume 15
_journal_year 2013
_chemical_formula_moiety 'C16 H10 Cu Eu N5 O9, 3(H2 O)'
_chemical_formula_sum 'C16 H Cu Eu N5 O12'
_chemical_formula_weight 685.86
_chemical_name_systematic
;
?
;
_space_group_IT_number 2
_symmetry_cell_setting triclinic
_symmetry_space_group_name_Hall '-P 1'
_symmetry_space_group_name_H-M 'P -1'
_atom_sites_solution_hydrogens geom
_atom_sites_solution_primary direct
_atom_sites_solution_secondary difmap
_audit_creation_method SHELXL-97
_cell_angle_alpha 70.146(2)
_cell_angle_beta 78.016(2)
_cell_angle_gamma 61.0300(10)
_cell_formula_units_Z 2
_cell_length_a 10.7491(16)
_cell_length_b 10.7585(16)
_cell_length_c 11.8901(18)
_cell_measurement_reflns_used 3700
_cell_measurement_temperature 293(2)
_cell_measurement_theta_max 28.1
_cell_measurement_theta_min 2.2
_cell_volume 1129.9(3)
_computing_cell_refinement 'Bruker SMART'
_computing_data_collection 'Bruker SMART'
_computing_data_reduction 'Bruker SAINT'
_computing_molecular_graphics 'Bruker SHELXTL'
_computing_publication_material 'Bruker SHELXTL'
_computing_structure_refinement 'SHELXL-97 (Sheldrick, 1997)'
_computing_structure_solution 'SHELXS-97 (Sheldrick, 1990)'
_diffrn_ambient_temperature 293(2)
_diffrn_measured_fraction_theta_full 0.980
_diffrn_measured_fraction_theta_max 0.980
_diffrn_measurement_device_type 'CCD area detector'
_diffrn_measurement_method 'phi and omega scans'
_diffrn_radiation_monochromator graphite
_diffrn_radiation_source 'fine-focus sealed tube'
_diffrn_radiation_type MoK\a
_diffrn_radiation_wavelength 0.71073
_diffrn_reflns_av_R_equivalents 0.0164
_diffrn_reflns_av_sigmaI/netI 0.0341
_diffrn_reflns_limit_h_max 12
_diffrn_reflns_limit_h_min -12
_diffrn_reflns_limit_k_max 12
_diffrn_reflns_limit_k_min -12
_diffrn_reflns_limit_l_max 9
_diffrn_reflns_limit_l_min -14
_diffrn_reflns_number 5697
_diffrn_reflns_theta_full 25.00
_diffrn_reflns_theta_max 25.00
_diffrn_reflns_theta_min 1.82
_exptl_absorpt_coefficient_mu 3.764
_exptl_absorpt_correction_T_max 0.693
_exptl_absorpt_correction_T_min 0.693
_exptl_absorpt_correction_type multi-scan
_exptl_absorpt_process_details SADABS,Bruker(2002)
_exptl_crystal_colour blue
_exptl_crystal_density_diffrn 2.016
_exptl_crystal_density_method 'not measured'
_exptl_crystal_description block
_exptl_crystal_F_000 670
_exptl_crystal_size_max 0.10
_exptl_crystal_size_mid 0.10
_exptl_crystal_size_min 0.10
_refine_diff_density_max 1.862
_refine_diff_density_min -0.688
_refine_diff_density_rms 0.126
_refine_ls_extinction_method none
_refine_ls_goodness_of_fit_ref 1.090
_refine_ls_hydrogen_treatment mixed
_refine_ls_matrix_type full
_refine_ls_number_parameters 343
_refine_ls_number_reflns 3882
_refine_ls_number_restraints 12
_refine_ls_restrained_S_all 1.089
_refine_ls_R_factor_all 0.0318
_refine_ls_R_factor_gt 0.0284
_refine_ls_shift/su_max 0.000
_refine_ls_shift/su_mean 0.000
_refine_ls_structure_factor_coef Fsqd
_refine_ls_weighting_details 'calc w=1/[\s^2^(Fo^2^)+(0.0348P)^2^+3.5691P] where P=(Fo^2^+2Fc^2^)/3'
_refine_ls_weighting_scheme calc
_refine_ls_wR_factor_gt 0.0751
_refine_ls_wR_factor_ref 0.0780
_reflns_number_gt 3594
_reflns_number_total 3962
_reflns_threshold_expression >2sigma(I)
_cod_data_source_file c3ce40346g.txt
_cod_data_source_block Eu
_cod_database_code 7210177

loop_
_symmetry_equiv_pos_as_xyz
'x, y, z'
'-x, -y, -z'

loop_
_atom_site_label
_atom_site_type_symbol
_atom_site_fract_x
_atom_site_fract_y
_atom_site_fract_z
_atom_site_U_iso_or_equiv
_atom_site_adp_type
_atom_site_occupancy
_atom_site_symmetry_multiplicity
_atom_site_calc_flag
_atom_site_refinement_flags
C1 C 0.8221(5) 0.0225(5) 0.7168(4) 0.0176(10) Uani 1 1 d .
C2 C 0.8270(5) 0.0116(5) 0.8345(4) 0.0168(10) Uani 1 1 d .
C3 C 0.7177(5) 0.0345(5) 0.6407(5) 0.0212(11) Uani 1 1 d .
C4 C 0.7350(5) -0.0019(5) 0.9453(4) 0.0167(10) Uani 1 1 d .
C5 C 0.0589(7) 0.6868(6) 0.5390(6) 0.0395(15) Uani 1 1 d .
H5 H -0.0045 0.7293 0.4787 0.047 Uiso 1 1 calc R
C6 C 0.1158(7) 0.5365(6) 0.5901(6) 0.0412(16) Uani 1 1 d .
H6 H 0.0915 0.4794 0.5638 0.049 Uiso 1 1 calc R
C7 C 0.2088(6) 0.4706(6) 0.6801(5) 0.0246(11) Uani 1 1 d .
C8 C 0.2415(8) 0.5613(7) 0.7139(7) 0.0505(19) Uani 1 1 d .
H8 H 0.3035 0.5218 0.7748 0.061 Uiso 1 1 calc R
C9 C 0.1823(8) 0.7100(6) 0.6575(6) 0.0481(19) Uani 1 1 d .
H9 H 0.2076 0.7691 0.6801 0.058 Uiso 1 1 calc R
C10 C 0.2758(5) 0.3071(5) 0.7408(5) 0.0243(12) Uani 1 1 d .
C11 C 0.9226(6) -0.6827(6) 0.8713(5) 0.0310(13) Uani 1 1 d .
H11 H 1.0023 -0.7217 0.8219 0.037 Uiso 1 1 calc R
C12 C 0.8438(6) -0.5314(6) 0.8454(5) 0.0333(14) Uani 1 1 d .
H12 H 0.8710 -0.4699 0.7806 0.040 Uiso 1 1 calc R
C13 C 0.7230(5) -0.4716(5) 0.9173(5) 0.0244(12) Uani 1 1 d .
C14 C 0.6891(6) -0.5688(6) 1.0127(5) 0.0254(12) Uani 1 1 d .
H14 H 0.6088 -0.5332 1.0626 0.030 Uiso 1 1 calc R
C15 C 0.7741(6) -0.7180(6) 1.0336(5) 0.0244(11) Uani 1 1 d .
H15 H 0.7506 -0.7820 1.0989 0.029 Uiso 1 1 calc R
C16 C 0.6305(6) -0.3070(6) 0.8913(5) 0.0255(12) Uani 1 1 d .
Cu1 Cu 1.0000 0.0000 1.0000 0.01585(18) Uani 1 2 d S
Cu2 Cu 1.0000 0.0000 0.5000 0.01651(19) Uani 1 2 d S
Eu1 Eu 0.45094(2) 0.00069(2) 0.83559(2) 0.01618(9) Uani 1 1 d .
N1 N 0.9445(4) 0.0240(4) 0.6625(4) 0.0186(9) Uani 1 1 d .
N2 N 1.0225(4) 0.0180(4) 0.7389(3) 0.0187(9) Uani 1 1 d .
N3 N 0.9508(4) 0.0108(4) 0.8444(3) 0.0168(8) Uani 1 1 d .
N4 N 0.0906(5) 0.7739(4) 0.5721(4) 0.0235(10) Uani 1 1 d .
N5 N 0.8896(4) -0.7753(4) 0.9638(4) 0.0204(9) Uani 1 1 d .
O1 O 0.7671(4) 0.0085(4) 0.5419(3) 0.0293(9) Uani 1 1 d .
O2 O 0.5894(4) 0.0757(4) 0.6795(3) 0.0253(8) Uani 1 1 d .
O3 O 0.6189(3) -0.0021(4) 0.9429(3) 0.0227(8) Uani 1 1 d .
O4 O 0.7767(4) -0.0129(4) 1.0411(3) 0.0204(7) Uani 1 1 d .
O5 O 0.2615(4) 0.2203(4) 0.7015(4) 0.0304(9) Uani 1 1 d .
O6 O 0.3480(5) 0.2606(4) 0.8300(4) 0.0364(10) Uani 1 1 d .
O7 O 0.5152(4) -0.2591(4) 0.9517(3) 0.0290(9) Uani 1 1 d .
O8 O 0.6687(4) -0.2219(4) 0.8077(4) 0.0352(10) Uani 1 1 d .
O1W O 0.3680(5) -0.0848(5) 0.7159(5) 0.0421(11) Uani 1 1 d D
H2W H 0.288(7) -0.039(8) 0.687(7) 0.063 Uiso 1 1 d D
H1W H 0.408(8) -0.150(7) 0.699(8) 0.063 Uiso 1 1 d D
O2W O 0.4112(7) 0.6502(8) 0.1988(7) 0.0809(18) Uani 1 1 d D
H4W H 0.432(11) 0.635(13) 0.267(3) 0.121 Uiso 1 1 d D
H3W H 0.471(9) 0.675(13) 0.156(7) 0.121 Uiso 1 1 d D
O3W O 0.4765(11) 0.3507(9) 0.3326(7) 0.109(2) Uani 1 1 d D
H5W H 0.479(17) 0.285(9) 0.395(6) 0.164 Uiso 1 1 d D
H6W H 0.448(15) 0.424(8) 0.357(10) 0.164 Uiso 1 1 d D
O4W O 0.2697(10) 0.2653(8) 0.4505(8) 0.102(2) Uani 1 1 d D
H7W H 0.352(4) 0.199(9) 0.462(13) 0.153 Uiso 1 1 d D
H8W H 0.223(10) 0.219(11) 0.474(12) 0.153 Uiso 1 1 d D

loop_
_atom_site_aniso_label
_atom_site_aniso_U_11
_atom_site_aniso_U_22
_atom_site_aniso_U_33
_atom_site_aniso_U_23
_atom_site_aniso_U_13
_atom_site_aniso_U_12
C1 0.015(2) 0.013(2) 0.022(3) -0.007(2) 0.002(2) -0.0022(19)
C2 0.015(2) 0.017(2) 0.018(3) -0.005(2) 0.0018(19) -0.008(2)
C3 0.024(3) 0.015(2) 0.023(3) 0.000(2) -0.005(2) -0.009(2)
C4 0.015(2) 0.010(2) 0.021(3) -0.0035(19) -0.0009(19) -0.0022(19)
C5 0.053(4) 0.024(3) 0.037(3) 0.002(3) -0.026(3) -0.012(3)
C6 0.047(4) 0.020(3) 0.057(4) -0.004(3) -0.024(3) -0.011(3)
C7 0.023(3) 0.020(3) 0.026(3) -0.005(2) -0.003(2) -0.006(2)
C8 0.066(5) 0.023(3) 0.057(4) 0.000(3) -0.041(4) -0.008(3)
C9 0.063(5) 0.018(3) 0.065(5) -0.009(3) -0.040(4) -0.007(3)
C10 0.021(3) 0.017(3) 0.025(3) -0.002(2) 0.000(2) -0.004(2)
C11 0.025(3) 0.021(3) 0.035(3) -0.006(2) 0.009(2) -0.006(2)
C12 0.032(3) 0.016(3) 0.036(3) 0.001(2) 0.005(3) -0.008(2)
C13 0.023(3) 0.016(2) 0.029(3) -0.005(2) -0.005(2) -0.004(2)
C14 0.020(3) 0.020(3) 0.031(3) -0.011(2) 0.002(2) -0.004(2)
C15 0.024(3) 0.018(3) 0.026(3) -0.005(2) 0.002(2) -0.008(2)
C16 0.022(3) 0.019(3) 0.031(3) -0.006(2) -0.008(2) -0.005(2)
Cu1 0.0163(4) 0.0124(4) 0.0167(4) -0.0050(3) -0.0023(3) -0.0037(3)
Cu2 0.0197(4) 0.0131(4) 0.0130(4) -0.0031(3) 0.0006(3) -0.0055(3)
Eu1 0.01415(14) 0.01228(14) 0.01903(15) -0.00304(10) -0.00048(9) -0.00463(10)
N1 0.019(2) 0.018(2) 0.018(2) -0.0058(17) 0.0003(17) -0.0071(18)
N2 0.021(2) 0.022(2) 0.013(2) -0.0055(17) 0.0003(17) -0.0091(18)
N3 0.016(2) 0.015(2) 0.017(2) -0.0038(16) -0.0010(16) -0.0056(17)
N4 0.026(2) 0.014(2) 0.025(2) -0.0050(18) -0.0040(19) -0.0049(19)
N5 0.020(2) 0.017(2) 0.022(2) -0.0062(18) -0.0014(18) -0.0057(18)
O1 0.027(2) 0.042(2) 0.022(2) -0.0153(17) 0.0002(16) -0.0147(18)
O2 0.0182(19) 0.031(2) 0.0201(19) -0.0032(16) -0.0009(15) -0.0091(16)
O3 0.0156(18) 0.031(2) 0.0214(19) -0.0078(15) 0.0013(14) -0.0108(16)
O4 0.0199(18) 0.0247(18) 0.0172(18) -0.0074(14) -0.0007(14) -0.0096(15)
O5 0.032(2) 0.0152(18) 0.041(2) -0.0004(17) -0.0103(18) -0.0093(16)
O6 0.048(3) 0.0197(19) 0.034(2) -0.0053(17) -0.018(2) -0.0053(18)
O7 0.022(2) 0.0160(18) 0.039(2) -0.0066(16) 0.0025(17) -0.0031(16)
O8 0.031(2) 0.0153(18) 0.044(2) -0.0069(17) 0.0096(18) -0.0043(17)
O1W 0.047(3) 0.029(2) 0.052(3) -0.008(2) -0.023(2) -0.013(2)
O2W 0.072(4) 0.069(4) 0.093(5) -0.019(4) -0.005(4) -0.027(3)
O3W 0.115(6) 0.092(5) 0.127(7) -0.048(5) 0.006(6) -0.045(6)
O4W 0.135(7) 0.118(6) 0.086(5) -0.041(5) 0.002(5) -0.077(5)

loop_
_atom_type_symbol
_atom_type_description
_atom_type_scat_dispersion_real
_atom_type_scat_dispersion_imag
_atom_type_scat_source
C C 0.0033 0.0016 'International Tables Vol C Tables 4.2.6.8 and 6.1.1.4'
H H 0.0000 0.0000 'International Tables Vol C Tables 4.2.6.8 and 6.1.1.4'
Cu Cu 0.3201 1.2651 'International Tables Vol C Tables 4.2.6.8 and 6.1.1.4'
Eu Eu -0.1578 3.6682 'International Tables Vol C Tables 4.2.6.8 and 6.1.1.4'
N N 0.0061 0.0033 'International Tables Vol C Tables 4.2.6.8 and 6.1.1.4'
O O 0.0106 0.0060 'International Tables Vol C Tables 4.2.6.8 and 6.1.1.4'

loop_
_geom_angle_atom_site_label_1
_geom_angle_atom_site_label_2
_geom_angle_atom_site_label_3
_geom_angle
_geom_angle_site_symmetry_1
_geom_angle_site_symmetry_3
N1 C1 C2 105.7(4) . .
N1 C1 C3 117.7(4) . .
C2 C1 C3 136.5(5) . .
N3 C2 C1 106.8(4) . .
N3 C2 C4 117.2(4) . .
C1 C2 C4 136.0(4) . .
O1 C3 O2 126.1(5) . .
O1 C3 C1 115.8(4) . .
O2 C3 C1 117.9(4) . .
O3 C4 O4 121.2(5) . .
O3 C4 C2 120.7(4) . .
O4 C4 C2 118.1(4) . .
O3 C4 Eu1 61.7(3) . 2_657
O4 C4 Eu1 59.8(2) . 2_657
C2 C4 Eu1 174.5(3) . 2_657
N4 C5 C6 122.7(5) . .
N4 C5 H5 118.6 . .
C6 C5 H5 118.6 . .
C5 C6 C7 120.0(5) . .
C5 C6 H6 120.0 . .
C7 C6 H6 120.0 . .
C6 C7 C8 117.0(5) . .
C6 C7 C10 123.4(5) . .
C8 C7 C10 119.5(5) . .
C9 C8 C7 119.6(6) . .
C9 C8 H8 120.2 . .
C7 C8 H8 120.2 . .
N4 C9 C8 123.2(6) . .
N4 C9 H9 118.4 . .
C8 C9 H9 118.4 . .
O5 C10 O6 121.6(5) . .
O5 C10 C7 120.4(5) . .
O6 C10 C7 117.9(5) . .
N5 C11 C12 122.7(5) . .
N5 C11 H11 118.6 . .
C12 C11 H11 118.6 . .
C11 C12 C13 119.3(5) . .
C11 C12 H12 120.4 . .
C13 C12 H12 120.4 . .
C14 C13 C12 117.5(5) . .
C14 C13 C16 120.9(5) . .
C12 C13 C16 121.6(5) . .
C15 C14 C13 119.7(5) . .
C15 C14 H14 120.1 . .
C13 C14 H14 120.1 . .
N5 C15 C14 122.6(5) . .
N5 C15 H15 118.7 . .
C14 C15 H15 118.7 . .
O8 C16 O7 121.8(5) . .
O8 C16 C13 119.0(5) . .
O7 C16 C13 119.1(5) . .
N3 Cu1 N3 179.999(2) 2_757 .
N3 Cu1 N5 90.19(16) 2_757 2_747
N3 Cu1 N5 89.81(16) . 2_747
N3 Cu1 N5 89.81(16) 2_757 1_565
N3 Cu1 N5 90.19(16) . 1_565
N5 Cu1 N5 180.0(2) 2_747 1_565
N3 Cu1 O4 75.13(14) 2_757 2_757
N3 Cu1 O4 104.87(14) . 2_757
N5 Cu1 O4 88.97(14) 2_747 2_757
N5 Cu1 O4 91.03(14) 1_565 2_757
N3 Cu1 O4 104.87(14) 2_757 .
N3 Cu1 O4 75.13(14) . .
N5 Cu1 O4 91.03(14) 2_747 .
N5 Cu1 O4 88.97(14) 1_565 .
O4 Cu1 O4 180.0 2_757 .
N1 Cu2 N1 180.0 2_756 .
N1 Cu2 N4 89.51(17) 2_756 2_666
N1 Cu2 N4 90.49(17) . 2_666
N1 Cu2 N4 90.49(17) 2_756 1_645
N1 Cu2 N4 89.51(17) . 1_645
N4 Cu2 N4 180.000(1) 2_666 1_645
N1 Cu2 O1 75.64(14) 2_756 2_756
N1 Cu2 O1 104.36(15) . 2_756
N4 Cu2 O1 89.65(15) 2_666 2_756
N4 Cu2 O1 90.35(15) 1_645 2_756
N1 Cu2 O1 104.36(14) 2_756 .
N1 Cu2 O1 75.64(15) . .
N4 Cu2 O1 90.35(15) 2_666 .
N4 Cu2 O1 89.65(15) 1_645 .
O1 Cu2 O1 180.0 2_756 .
O2 Eu1 O3 79.11(12) . .
O2 Eu1 O1W 93.54(16) . .
O3 Eu1 O1W 156.61(14) . .
O2 Eu1 O6 80.36(14) . .
O3 Eu1 O6 78.29(12) . .
O1W Eu1 O6 122.72(14) . .
O2 Eu1 O7 124.63(12) . .
O3 Eu1 O7 88.90(12) . .
O1W Eu1 O7 76.97(14) . .
O6 Eu1 O7 149.46(14) . .
O2 Eu1 O8 71.90(13) . .
O3 Eu1 O8 78.27(13) . .
O1W Eu1 O8 78.34(15) . .
O6 Eu1 O8 146.45(14) . .
O7 Eu1 O8 52.73(12) . .
O2 Eu1 O5 79.04(12) . .
O3 Eu1 O5 128.52(12) . .
O1W Eu1 O5 70.46(13) . .
O6 Eu1 O5 52.38(12) . .
O7 Eu1 O5 140.99(12) . .
O8 Eu1 O5 135.47(14) . .
O2 Eu1 O4 157.05(11) . 2_657
O3 Eu1 O4 113.70(11) . 2_657
O1W Eu1 O4 81.26(15) . 2_657
O6 Eu1 O4 83.73(13) . 2_657
O7 Eu1 O4 76.18(11) . 2_657
O8 Eu1 O4 127.91(12) . 2_657
O5 Eu1 O4 78.16(12) . 2_657
O2 Eu1 O3 138.43(12) . 2_657
O3 Eu1 O3 63.25(13) . 2_657
O1W Eu1 O3 127.99(15) . 2_657
O6 Eu1 O3 75.52(12) . 2_657
O7 Eu1 O3 73.96(12) . 2_657
O8 Eu1 O3 113.91(12) . 2_657
O5 Eu1 O3 110.28(12) . 2_657
O4 Eu1 O3 50.48(10) 2_657 2_657
O2 Eu1 C4 158.42(13) . 2_657
O3 Eu1 C4 88.52(13) . 2_657
O1W Eu1 C4 104.36(16) . 2_657
O6 Eu1 C4 79.85(13) . 2_657
O7 Eu1 C4 72.13(12) . 2_657
O8 Eu1 C4 123.05(13) . 2_657
O5 Eu1 C4 95.49(13) . 2_657
O4 Eu1 C4 25.27(12) 2_657 2_657
O3 Eu1 C4 25.28(12) 2_657 2_657
O2 Eu1 Eu1 110.41(9) . 2_657
O3 Eu1 Eu1 32.94(8) . 2_657
O1W Eu1 Eu1 153.32(12) . 2_657
O6 Eu1 Eu1 74.51(9) . 2_657
O7 Eu1 Eu1 79.68(9) . 2_657
O8 Eu1 Eu1 97.58(10) . 2_657
O5 Eu1 Eu1 124.26(9) . 2_657
O4 Eu1 Eu1 80.77(8) 2_657 2_657
O3 Eu1 Eu1 30.31(7) 2_657 2_657
C4 Eu1 Eu1 55.58(9) 2_657 2_657
N2 N1 C1 111.0(4) . .
N2 N1 Cu2 128.5(3) . .
C1 N1 Cu2 119.6(3) . .
N1 N2 N3 106.9(4) . .
N2 N3 C2 109.6(4) . .
N2 N3 Cu1 129.9(3) . .
C2 N3 Cu1 120.5(3) . .
C9 N4 C5 117.4(5) . .
C9 N4 Cu2 119.8(4) . 1_465
C5 N4 Cu2 122.8(4) . 1_465
C11 N5 C15 118.1(4) . .
C11 N5 Cu1 123.4(4) . 1_545
C15 N5 Cu1 118.4(3) . 1_545
C3 O1 Cu2 109.3(3) . .
C3 O2 Eu1 140.6(3) . .
C4 O3 Eu1 150.2(3) . .
C4 O3 Eu1 93.1(3) . 2_657
Eu1 O3 Eu1 116.75(13) . 2_657
C4 O4 Cu1 109.1(3) . .
C4 O4 Eu1 95.0(3) . 2_657
Cu1 O4 Eu1 154.89(15) . 2_657
C10 O5 Eu1 90.4(3) . .
C10 O6 Eu1 94.5(3) . .
C16 O7 Eu1 92.7(3) . .
C16 O8 Eu1 92.7(3) . .
Eu1 O1W H2W 125(5) . .
Eu1 O1W H1W 125(7) . .
H2W O1W H1W 110(8) . .
H4W O2W H4W 0(10) . .
H4W O2W H3W 102.6(17) . .
H4W O2W H3W 102.6(17) . .
H5W O3W H6W 102.6(17) . .
H7W O4W H8W 102.6(17) . .

loop_
_geom_bond_atom_site_label_1
_geom_bond_atom_site_label_2
_geom_bond_distance
_geom_bond_site_symmetry_2
C1 N1 1.345(6) .
C1 C2 1.374(7) .
C1 C3 1.515(7) .
C2 N3 1.355(6) .
C2 C4 1.485(7) .
C3 O1 1.250(6) .
C3 O2 1.263(6) .
C4 O3 1.255(6) .
C4 O4 1.258(6) .
C4 Eu1 2.936(5) 2_657
C5 N4 1.329(7) .
C5 C6 1.373(8) .
C5 H5 0.9300 .
C6 C7 1.375(8) .
C6 H6 0.9300 .
C7 C8 1.377(8) .
C7 C10 1.503(7) .
C8 C9 1.370(8) .
C8 H8 0.9300 .
C9 N4 1.326(7) .
C9 H9 0.9300 .
C10 O5 1.256(6) .
C10 O6 1.258(6) .
C11 N5 1.329(7) .
C11 C12 1.376(7) .
C11 H11 0.9300 .
C12 C13 1.391(8) .
C12 H12 0.9300 .
C13 C14 1.381(7) .
C13 C16 1.506(7) .
C14 C15 1.369(7) .
C14 H14 0.9300 .
C15 N5 1.337(7) .
C15 H15 0.9300 .
C16 O8 1.254(7) .
C16 O7 1.258(7) .
Cu1 N3 1.980(4) 2_757
Cu1 N3 1.980(4) .
Cu1 N5 2.041(4) 2_747
Cu1 N5 2.041(4) 1_565
Cu1 O4 2.411(3) 2_757
Cu1 O4 2.411(3) .
Cu2 N1 1.967(4) 2_756
Cu2 N1 1.967(4) .
Cu2 N4 2.058(4) 2_666
Cu2 N4 2.058(4) 1_645
Cu2 O1 2.412(4) 2_756
Cu2 O1 2.412(4) .
Eu1 O2 2.304(4) .
Eu1 O3 2.402(3) .
Eu1 O1W 2.424(4) .
Eu1 O6 2.441(4) .
Eu1 O7 2.470(3) .
Eu1 O8 2.472(4) .
Eu1 O5 2.530(4) .
Eu1 O4 2.546(3) 2_657
Eu1 O3 2.587(3) 2_657
Eu1 C4 2.936(5) 2_657
Eu1 Eu1 4.2493(7) 2_657
N1 N2 1.325(6) .
N2 N3 1.328(5) .
N4 Cu2 2.058(4) 1_465
N5 Cu1 2.041(4) 1_545
O3 Eu1 2.588(3) 2_657
O4 Eu1 2.546(3) 2_657
O1W H2W 0.84(6) .
O1W H1W 0.70(6) .
O2W H4W 0.828(10) .
O2W H4W 0.828(10) .
O2W H3W 0.825(10) .
O3W H5W 0.828(10) .
O3W H6W 0.826(10) .
O4W H7W 0.829(10) .
O4W H8W 0.824(10) .

loop_
_geom_torsion_atom_site_label_1
_geom_torsion_atom_site_label_2
_geom_torsion_atom_site_label_3
_geom_torsion_atom_site_label_4
_geom_torsion
_geom_torsion_site_symmetry_1
_geom_torsion_site_symmetry_4
N1 C1 C2 N3 1.5(5) . .
C3 C1 C2 N3 -177.5(5) . .
N1 C1 C2 C4 -177.0(5) . .
C3 C1 C2 C4 4.1(10) . .
N1 C1 C3 O1 16.9(6) . .
C2 C1 C3 O1 -164.2(5) . .
N1 C1 C3 O2 -159.9(4) . .
C2 C1 C3 O2 19.0(8) . .
N3 C2 C4 O3 -179.9(4) . .
C1 C2 C4 O3 -1.6(8) . .
N3 C2 C4 O4 0.1(6) . .
C1 C2 C4 O4 178.4(5) . .
N3 C2 C4 Eu1 66(4) . 2_657
C1 C2 C4 Eu1 -115(3) . 2_657
N4 C5 C6 C7 0.6(11) . .
C5 C6 C7 C8 -0.7(10) . .
C5 C6 C7 C10 180.0(6) . .
C6 C7 C8 C9 -0.4(11) . .
C10 C7 C8 C9 179.0(7) . .
C7 C8 C9 N4 1.7(13) . .
C6 C7 C10 O5 8.2(9) . .
C8 C7 C10 O5 -171.1(6) . .
C6 C7 C10 O6 -173.1(6) . .
C8 C7 C10 O6 7.7(8) . .
N5 C11 C12 C13 -1.0(9) . .
C11 C12 C13 C14 0.5(8) . .
C11 C12 C13 C16 -178.3(5) . .
C12 C13 C14 C15 0.4(8) . .
C16 C13 C14 C15 179.2(5) . .
C13 C14 C15 N5 -0.9(8) . .
C14 C13 C16 O8 176.3(5) . .
C12 C13 C16 O8 -4.9(8) . .
C14 C13 C16 O7 -5.7(8) . .
C12 C13 C16 O7 173.1(5) . .
C2 C1 N1 N2 -1.4(5) . .
C3 C1 N1 N2 177.8(4) . .
C2 C1 N1 Cu2 168.2(3) . .
C3 C1 N1 Cu2 -12.6(5) . .
N1 Cu2 N1 N2 -56(18) 2_756 .
N4 Cu2 N1 N2 -97.6(4) 2_666 .
N4 Cu2 N1 N2 82.4(4) 1_645 .
O1 Cu2 N1 N2 -7.9(4) 2_756 .
O1 Cu2 N1 N2 172.1(4) . .
N1 Cu2 N1 C1 136(19) 2_756 .
N4 Cu2 N1 C1 94.8(4) 2_666 .
N4 Cu2 N1 C1 -85.2(4) 1_645 .
O1 Cu2 N1 C1 -175.4(3) 2_756 .
O1 Cu2 N1 C1 4.6(3) . .
C1 N1 N2 N3 0.7(5) . .
Cu2 N1 N2 N3 -167.8(3) . .
N1 N2 N3 C2 0.3(5) . .
N1 N2 N3 Cu1 -179.7(3) . .
C1 C2 N3 N2 -1.2(5) . .
C4 C2 N3 N2 177.6(4) . .
C1 C2 N3 Cu1 178.9(3) . .
C4 C2 N3 Cu1 -2.3(6) . .
N3 Cu1 N3 N2 29(34) 2_757 .
N5 Cu1 N3 N2 -86.5(4) 2_747 .
N5 Cu1 N3 N2 93.5(4) 1_565 .
O4 Cu1 N3 N2 2.4(4) 2_757 .
O4 Cu1 N3 N2 -177.6(4) . .
N3 Cu1 N3 C2 -151(34) 2_757 .
N5 Cu1 N3 C2 93.4(4) 2_747 .
N5 Cu1 N3 C2 -86.6(4) 1_565 .
O4 Cu1 N3 C2 -177.7(3) 2_757 .
O4 Cu1 N3 C2 2.3(3) . .
C8 C9 N4 C5 -1.8(11) . .
C8 C9 N4 Cu2 176.7(6) . 1_465
C6 C5 N4 C9 0.6(10) . .
C6 C5 N4 Cu2 -177.7(5) . 1_465
C12 C11 N5 C15 0.5(8) . .
C12 C11 N5 Cu1 177.4(5) . 1_545
C14 C15 N5 C11 0.5(8) . .
C14 C15 N5 Cu1 -176.6(4) . 1_545
O2 C3 O1 Cu2 164.7(4) . .
C1 C3 O1 Cu2 -11.8(5) . .
N1 Cu2 O1 C3 -175.2(3) 2_756 .
N1 Cu2 O1 C3 4.8(3) . .
N4 Cu2 O1 C3 -85.7(3) 2_666 .
N4 Cu2 O1 C3 94.3(3) 1_645 .
O1 Cu2 O1 C3 173(2) 2_756 .
O1 C3 O2 Eu1 119.4(5) . .
C1 C3 O2 Eu1 -64.1(7) . .
O3 Eu1 O2 C3 55.5(5) . .
O1W Eu1 O2 C3 -102.1(5) . .
O6 Eu1 O2 C3 135.3(5) . .
O7 Eu1 O2 C3 -25.5(6) . .
O8 Eu1 O2 C3 -25.6(5) . .
O5 Eu1 O2 C3 -171.4(5) . .
O4 Eu1 O2 C3 -178.0(4) 2_657 .
O3 Eu1 O2 C3 80.3(6) 2_657 .
C4 Eu1 O2 C3 111.6(6) 2_657 .
Eu1 Eu1 O2 C3 65.9(5) 2_657 .
O4 C4 O3 Eu1 -176.0(4) . .
C2 C4 O3 Eu1 4.0(9) . .
Eu1 C4 O3 Eu1 178.3(6) 2_657 .
O4 C4 O3 Eu1 5.7(5) . 2_657
C2 C4 O3 Eu1 -174.3(4) . 2_657
O2 Eu1 O3 C4 -16.3(6) . .
O1W Eu1 O3 C4 57.1(8) . .
O6 Eu1 O3 C4 -98.6(6) . .
O7 Eu1 O3 C4 109.3(6) . .
O8 Eu1 O3 C4 57.3(6) . .
O5 Eu1 O3 C4 -82.7(6) . .
O4 Eu1 O3 C4 -176.3(6) 2_657 .
O3 Eu1 O3 C4 -178.1(7) 2_657 .
C4 Eu1 O3 C4 -178.5(6) 2_657 .
Eu1 Eu1 O3 C4 -178.1(7) 2_657 .
O2 Eu1 O3 Eu1 161.82(17) . 2_657
O1W Eu1 O3 Eu1 -124.8(3) . 2_657
O6 Eu1 O3 Eu1 79.54(16) . 2_657
O7 Eu1 O3 Eu1 -72.55(16) . 2_657
O8 Eu1 O3 Eu1 -124.63(17) . 2_657
O5 Eu1 O3 Eu1 95.44(18) . 2_657
O4 Eu1 O3 Eu1 1.83(18) 2_657 2_657
O3 Eu1 O3 Eu1 0.0 2_657 2_657
C4 Eu1 O3 Eu1 -0.40(15) 2_657 2_657
O3 C4 O4 Cu1 -178.4(3) . .
C2 C4 O4 Cu1 1.6(5) . .
Eu1 C4 O4 Cu1 -172.6(2) 2_657 .
O3 C4 O4 Eu1 -5.8(5) . 2_657
C2 C4 O4 Eu1 174.2(3) . 2_657
N3 Cu1 O4 C4 177.9(3) 2_757 .
N3 Cu1 O4 C4 -2.1(3) . .
N5 Cu1 O4 C4 -91.6(3) 2_747 .
N5 Cu1 O4 C4 88.4(3) 1_565 .
O4 Cu1 O4 C4 -27(10) 2_757 .
N3 Cu1 O4 Eu1 15.5(4) 2_757 2_657
N3 Cu1 O4 Eu1 -164.5(4) . 2_657
N5 Cu1 O4 Eu1 106.0(4) 2_747 2_657
N5 Cu1 O4 Eu1 -74.0(4) 1_565 2_657
O4 Cu1 O4 Eu1 171(10) 2_757 2_657
O6 C10 O5 Eu1 -10.3(5) . .
C7 C10 O5 Eu1 168.4(4) . .
O2 Eu1 O5 C10 -80.5(3) . .
O3 Eu1 O5 C10 -14.1(4) . .
O1W Eu1 O5 C10 -178.3(4) . .
O6 Eu1 O5 C10 5.7(3) . .
O7 Eu1 O5 C10 146.6(3) . .
O8 Eu1 O5 C10 -130.1(3) . .
O4 Eu1 O5 C10 96.9(3) 2_657 .
O3 Eu1 O5 C10 57.3(3) 2_657 .
C4 Eu1 O5 C10 78.4(3) 2_657 .
Eu1 Eu1 O5 C10 26.8(3) 2_657 .
O5 C10 O6 Eu1 10.7(6) . .
C7 C10 O6 Eu1 -168.0(4) . .
O2 Eu1 O6 C10 77.8(3) . .
O3 Eu1 O6 C10 158.6(3) . .
O1W Eu1 O6 C10 -10.2(4) . .
O7 Eu1 O6 C10 -134.3(3) . .
O8 Eu1 O6 C10 112.1(4) . .
O5 Eu1 O6 C10 -5.7(3) . .
O4 Eu1 O6 C10 -85.6(3) 2_657 .
O3 Eu1 O6 C10 -136.3(3) 2_657 .
C4 Eu1 O6 C10 -110.8(3) 2_657 .
Eu1 Eu1 O6 C10 -167.7(3) 2_657 .
O8 C16 O7 Eu1 0.7(6) . .
C13 C16 O7 Eu1 -177.2(4) . .
O2 Eu1 O7 C16 -0.5(4) . .
O3 Eu1 O7 C16 -76.4(3) . .
O1W Eu1 O7 C16 84.8(3) . .
O6 Eu1 O7 C16 -140.8(3) . .
O8 Eu1 O7 C16 -0.4(3) . .
O5 Eu1 O7 C16 118.6(3) . .
O4 Eu1 O7 C16 168.8(3) 2_657 .
O3 Eu1 O7 C16 -138.9(3) 2_657 .
C4 Eu1 O7 C16 -165.2(3) 2_657 .
Eu1 Eu1 O7 C16 -108.3(3) 2_657 .
O7 C16 O8 Eu1 -0.7(6) . .
C13 C16 O8 Eu1 177.2(4) . .
O2 Eu1 O8 C16 -179.7(4) . .
O3 Eu1 O8 C16 98.1(3) . .
O1W Eu1 O8 C16 -82.0(3) . .
O6 Eu1 O8 C16 144.6(3) . .
O7 Eu1 O8 C16 0.4(3) . .
O5 Eu1 O8 C16 -127.9(3) . .
O4 Eu1 O8 C16 -13.0(4) 2_657 .
O3 Eu1 O8 C16 44.6(4) 2_657 .
C4 Eu1 O8 C16 17.6(4) 2_657 .
Eu1 Eu1 O8 C16 71.2(3) 2_657 .
